data_7033222
loop_
_publ_author_name
'Solomatina, A. I.'
'Krupenya, D. V.'
'Gurzhiy, V. V.'
'Zlatkin, I.'
'Pushkarev, A. P.'
'Bochkarev, M. N.'
'Besley, N. A.'
'Bichoutskaia, E.'
'Tunik, S. P.'

_publ_section_title
;
 Cyclometallated platinum(ii) complexes containing NHC ligands: synthesis,
 characterization, photophysics and their application as emitters in
 OLEDs.
;
_journal_issue 16
_journal_name_full 'Dalton transactions (Cambridge, England : 2003)'
_journal_page_first 7152
_journal_page_last 7162
_journal_paper_doi 10.1039/c4dt03106g
_journal_volume 44
_journal_year 2015
_chemical_formula_sum 'C22 H22 Cl N3 Pt'
_chemical_formula_weight 558.97
_chemical_name_systematic
;
 ?
;
_space_group_IT_number 14
_symmetry_cell_setting monoclinic
_symmetry_space_group_name_Hall '-P 2yn'
_symmetry_space_group_name_H-M 'P 1 21/n 1'
_atom_sites_solution_hydrogens geom
_atom_sites_solution_primary direct
_atom_sites_solution_secondary difmap
_audit_creation_method SHELXL-97
_audit_update_record
;
2014-02-05 deposited with the CCDC.
2014-11-24 downloaded from the CCDC.
;
_cell_angle_alpha 90.00
_cell_angle_beta 103.2305(16)
_cell_angle_gamma 90.00
_cell_formula_units_Z 4
_cell_length_a 11.4645(2)
_cell_length_b 10.03648(15)
_cell_length_c 18.1023(3)
_cell_measurement_reflns_used 11750
_cell_measurement_temperature 100(2)
_cell_measurement_theta_max 31.8240
_cell_measurement_theta_min 2.5916
_cell_volume 2027.62(6)
_computing_cell_refinement
;
CrysAlisPro, Agilent Technologies,
Version 1.171.36.20 (release 27-06-2012 CrysAlis171 .NET)
(compiled Jul 11 2012,15:38:31)
;
_computing_data_collection
;
CrysAlisPro, Agilent Technologies,
Version 1.171.36.20 (release 27-06-2012 CrysAlis171 .NET)
(compiled Jul 11 2012,15:38:31)
;
_computing_data_reduction
;
CrysAlisPro, Agilent Technologies,
Version 1.171.36.20 (release 27-06-2012 CrysAlis171 .NET)
(compiled Jul 11 2012,15:38:31)
;
_computing_structure_refinement 'SHELXL-97 (Sheldrick, 2008)'
_computing_structure_solution 'SHELXS-97 (Sheldrick, 2008)'
_diffrn_ambient_temperature 100(2)
_diffrn_detector_area_resol_mean 16.2096
_diffrn_measured_fraction_theta_full 0.962
_diffrn_measured_fraction_theta_max 0.962
_diffrn_measurement_device_type 'Xcalibur, Eos'
_diffrn_measurement_method '\w scans'
_diffrn_radiation_monochromator graphite
_diffrn_radiation_source 'Enhance (Mo) X-ray Source'
_diffrn_radiation_type MoK\a
_diffrn_radiation_wavelength 0.71073
_diffrn_reflns_av_R_equivalents 0.0322
_diffrn_reflns_av_sigmaI/netI 0.0299
_diffrn_reflns_limit_h_max 15
_diffrn_reflns_limit_h_min -16
_diffrn_reflns_limit_k_max 14
_diffrn_reflns_limit_k_min -14
_diffrn_reflns_limit_l_max 25
_diffrn_reflns_limit_l_min -26
_diffrn_reflns_number 18761
_diffrn_reflns_theta_full 31.00
_diffrn_reflns_theta_max 31.00
_diffrn_reflns_theta_min 2.73
_exptl_absorpt_coefficient_mu 7.063
_exptl_absorpt_correction_T_max 1.00000
_exptl_absorpt_correction_T_min 0.78847
_exptl_absorpt_correction_type multi-scan
_exptl_absorpt_process_details
;
CrysAlisPro, Agilent Technologies,
Version 1.171.36.20 (release 27-06-2012 CrysAlis171 .NET)
(compiled Jul 11 2012,15:38:31)
Empirical absorption correction using spherical harmonics,
 implemented in SCALE3 ABSPACK scaling algorithm.
;
_exptl_crystal_colour colorless
_exptl_crystal_density_diffrn 1.831
_exptl_crystal_density_method 'not measured'
_exptl_crystal_description prizm
_exptl_crystal_F_000 1080
_exptl_crystal_size_max 0.18
_exptl_crystal_size_mid 0.15
_exptl_crystal_size_min 0.10
_refine_diff_density_max 3.032
_refine_diff_density_min -1.791
_refine_diff_density_rms 0.167
_refine_ls_extinction_method none
_refine_ls_goodness_of_fit_ref 1.064
_refine_ls_hydrogen_treatment mixed
_refine_ls_matrix_type full
_refine_ls_number_parameters 246
_refine_ls_number_reflns 6211
_refine_ls_number_restraints 0
_refine_ls_restrained_S_all 1.064
_refine_ls_R_factor_all 0.0301
_refine_ls_R_factor_gt 0.0265
_refine_ls_shift/su_max 0.001
_refine_ls_shift/su_mean 0.000
_refine_ls_structure_factor_coef Fsqd
_refine_ls_weighting_details 'calc w=1/[\s^2^(Fo^2^)+(0.0386P)^2^+2.0200P] where P=(Fo^2^+2Fc^2^)/3'
_refine_ls_weighting_scheme calc
_refine_ls_wR_factor_gt 0.0666
_refine_ls_wR_factor_ref 0.0691
_reflns_number_gt 5661
_reflns_number_total 6211
_reflns_threshold_expression >2sigma(I)
_cod_data_source_file c4dt03106g2.cif
_cod_data_source_block ptcl
_cod_depositor_comments 'Adding full bibliography for 7033218--7033223.cif.'
_cod_database_code 7033222

loop_
_symmetry_equiv_pos_as_xyz
'x, y, z'
'-x+1/2, y+1/2, -z+1/2'
'-x, -y, -z'
'x-1/2, -y-1/2, z-1/2'

loop_
_atom_site_label
_atom_site_type_symbol
_atom_site_fract_x
_atom_site_fract_y
_atom_site_fract_z
_atom_site_U_iso_or_equiv
_atom_site_adp_type
_atom_site_occupancy
_atom_site_symmetry_multiplicity
_atom_site_calc_flag
_atom_site_refinement_flags
Pt1 Pt 0.420006(9) 0.224558(10) 0.149996(5) 0.01042(4) Uani 1 1 d .
Cl1 Cl 0.56799(7) 0.10480(7) 0.24063(4) 0.01799(14) Uani 1 1 d .
C8 C 0.1146(3) 0.4081(4) -0.05155(17) 0.0208(6) Uani 1 1 d .
H8 H 0.0550 0.4397 -0.0915 0.025 Uiso 1 1 calc R
N2 N 0.5459(2) 0.4678(2) 0.21782(13) 0.0124(4) Uani 1 1 d .
C10 C 0.2520(3) 0.4435(3) 0.06932(16) 0.0144(5) Uani 1 1 d .
H10 H 0.2830 0.5006 0.1095 0.017 Uiso 1 1 calc R
N3 N 0.3894(2) 0.4315(2) 0.26334(13) 0.0128(4) Uani 1 1 d .
N1 N 0.3798(2) 0.0677(3) 0.07386(14) 0.0152(5) Uani 1 1 d .
C7 C 0.1563(3) 0.2786(3) -0.05268(18) 0.0184(6) Uani 1 1 d .
H7 H 0.1240 0.2228 -0.0932 0.022 Uiso 1 1 calc R
C20 C 0.4830(3) 0.7437(3) 0.37119(19) 0.0194(6) Uani 1 1 d .
H20 H 0.4660 0.8019 0.4073 0.023 Uiso 1 1 calc R
C5 C 0.2964(3) 0.0961(3) 0.00933(16) 0.0154(5) Uani 1 1 d .
C18 C 0.6114(3) 0.6858(3) 0.28617(17) 0.0174(5) Uani 1 1 d .
H18 H 0.6761 0.7035 0.2646 0.021 Uiso 1 1 calc R
C1 C 0.4343(3) -0.0516(3) 0.08218(19) 0.0205(6) Uani 1 1 d .
H1 H 0.4901 -0.0702 0.1270 0.025 Uiso 1 1 calc R
C12 C 0.4532(2) 0.3830(3) 0.21470(15) 0.0120(5) Uani 1 1 d .
C13 C 0.6343(3) 0.4552(3) 0.17141(17) 0.0175(6) Uani 1 1 d .
H13A H 0.6413 0.3625 0.1579 0.021 Uiso 1 1 calc R
H13B H 0.7120 0.4848 0.2003 0.021 Uiso 1 1 calc R
C22 C 0.4421(3) 0.5474(3) 0.29789(16) 0.0135(5) Uani 1 1 d .
C17 C 0.5413(3) 0.5720(3) 0.26766(15) 0.0131(5) Uani 1 1 d .
C15 C 0.2804(3) 0.3710(3) 0.27715(18) 0.0189(6) Uani 1 1 d .
H15A H 0.2400 0.3222 0.2323 0.023 Uiso 1 1 calc R
H15B H 0.2268 0.4407 0.2863 0.023 Uiso 1 1 calc R
C21 C 0.4115(3) 0.6319(3) 0.35128(17) 0.0175(6) Uani 1 1 d .
H21 H 0.3466 0.6144 0.3726 0.021 Uiso 1 1 calc R
C16 C 0.3068(4) 0.2775(4) 0.3443(3) 0.0361(10) Uani 1 1 d .
H16A H 0.3579 0.2069 0.3348 0.054 Uiso 1 1 calc R
H16B H 0.2332 0.2406 0.3518 0.054 Uiso 1 1 calc R
H16C H 0.3462 0.3256 0.3889 0.054 Uiso 1 1 calc R
C3 C 0.3249(3) -0.1200(4) -0.0397(2) 0.0304(8) Uani 1 1 d .
H3 H 0.3071 -0.1830 -0.0783 0.036 Uiso 1 1 calc R
C14 C 0.5970(3) 0.5385(5) 0.0997(2) 0.0344(9) Uani 1 1 d .
H14A H 0.6490 0.5195 0.0663 0.052 Uiso 1 1 calc R
H14B H 0.6025 0.6314 0.1128 0.052 Uiso 1 1 calc R
H14C H 0.5159 0.5174 0.0747 0.052 Uiso 1 1 calc R
C2 C 0.4094(3) -0.1477(4) 0.0259(2) 0.0283(7) Uani 1 1 d .
H2 H 0.4490 -0.2292 0.0322 0.034 Uiso 1 1 calc R
C9 C 0.1625(3) 0.4902(3) 0.00968(17) 0.0180(6) Uani 1 1 d .
H9 H 0.1344 0.5770 0.0108 0.022 Uiso 1 1 calc R
C4 C 0.2666(3) 0.0011(4) -0.04793(19) 0.0250(7) Uani 1 1 d .
H4 H 0.2078 0.0192 -0.0914 0.030 Uiso 1 1 calc R
C19 C 0.5794(3) 0.7716(3) 0.3388(2) 0.0193(6) Uani 1 1 d .
H19 H 0.6233 0.8492 0.3526 0.023 Uiso 1 1 calc R
C11 C 0.2971(3) 0.3136(3) 0.07109(16) 0.0133(5) Uani 1 1 d .
C6 C 0.2473(3) 0.2314(3) 0.00740(17) 0.0143(5) Uani 1 1 d .

loop_
_atom_site_aniso_label
_atom_site_aniso_U_11
_atom_site_aniso_U_22
_atom_site_aniso_U_33
_atom_site_aniso_U_23
_atom_site_aniso_U_13
_atom_site_aniso_U_12
Pt1 0.00873(6) 0.01152(7) 0.01172(6) -0.00097(3) 0.00380(4) 0.00014(3)
Cl1 0.0171(3) 0.0183(3) 0.0163(3) 0.0016(2) -0.0010(2) 0.0069(3)
C8 0.0149(14) 0.0298(17) 0.0182(13) 0.0079(12) 0.0047(11) 0.0027(13)
N2 0.0118(11) 0.0139(11) 0.0128(10) -0.0022(8) 0.0055(8) -0.0006(9)
C10 0.0111(12) 0.0170(13) 0.0163(12) 0.0005(10) 0.0059(10) 0.0018(11)
N3 0.0116(11) 0.0148(11) 0.0135(10) -0.0034(8) 0.0059(8) -0.0026(9)
N1 0.0116(11) 0.0159(11) 0.0195(11) -0.0028(9) 0.0062(9) -0.0004(10)
C7 0.0145(14) 0.0250(16) 0.0157(13) -0.0023(10) 0.0037(11) 0.0001(12)
C20 0.0163(15) 0.0183(13) 0.0237(15) -0.0082(11) 0.0046(12) 0.0021(12)
C5 0.0106(12) 0.0192(14) 0.0175(12) -0.0053(10) 0.0056(10) -0.0018(11)
C18 0.0144(13) 0.0192(14) 0.0197(13) -0.0019(11) 0.0063(11) -0.0003(12)
C1 0.0162(14) 0.0161(14) 0.0286(15) -0.0044(12) 0.0043(12) 0.0027(12)
C12 0.0104(12) 0.0145(12) 0.0116(11) 0.0002(9) 0.0037(9) 0.0020(10)
C13 0.0128(13) 0.0216(14) 0.0214(13) -0.0058(11) 0.0108(11) -0.0041(12)
C22 0.0124(12) 0.0136(12) 0.0156(12) -0.0013(10) 0.0058(10) 0.0006(11)
C17 0.0118(12) 0.0147(12) 0.0139(11) -0.0011(10) 0.0049(10) 0.0015(11)
C15 0.0149(13) 0.0221(14) 0.0229(14) -0.0043(11) 0.0111(11) -0.0076(12)
C21 0.0138(13) 0.0211(14) 0.0192(13) -0.0042(11) 0.0068(10) 0.0002(12)
C16 0.039(2) 0.032(2) 0.045(2) 0.0111(16) 0.026(2) 0.0005(17)
C3 0.0242(17) 0.0276(17) 0.0378(19) -0.0191(15) 0.0039(15) 0.0004(15)
C14 0.0244(17) 0.060(3) 0.0219(16) 0.0055(16) 0.0113(14) -0.0085(18)
C2 0.0222(16) 0.0219(16) 0.040(2) -0.0103(14) 0.0062(14) 0.0054(14)
C9 0.0140(13) 0.0194(14) 0.0220(14) 0.0043(11) 0.0071(11) 0.0037(12)
C4 0.0171(14) 0.0301(17) 0.0256(15) -0.0138(13) 0.0006(12) 0.0013(14)
C19 0.0161(16) 0.0161(16) 0.0253(15) -0.0060(11) 0.0037(12) -0.0010(11)
C11 0.0100(12) 0.0172(13) 0.0166(12) 0.0059(10) 0.0108(10) 0.0029(11)
C6 0.0107(13) 0.0173(14) 0.0175(13) -0.0011(10) 0.0085(10) -0.0009(10)

loop_
_atom_type_symbol
_atom_type_description
_atom_type_scat_dispersion_real
_atom_type_scat_dispersion_imag
_atom_type_scat_source
C C 0.0033 0.0016 'International Tables Vol C Tables 4.2.6.8 and 6.1.1.4'
H H 0.0000 0.0000 'International Tables Vol C Tables 4.2.6.8 and 6.1.1.4'
N N 0.0061 0.0033 'International Tables Vol C Tables 4.2.6.8 and 6.1.1.4'
Cl Cl 0.1484 0.1585 'International Tables Vol C Tables 4.2.6.8 and 6.1.1.4'
Pt Pt -1.7033 8.3905 'International Tables Vol C Tables 4.2.6.8 and 6.1.1.4'

loop_
_geom_angle_atom_site_label_1
_geom_angle_atom_site_label_2
_geom_angle_atom_site_label_3
_geom_angle
C12 Pt1 C11 94.24(12)
C12 Pt1 N1 175.15(10)
C11 Pt1 N1 81.35(11)
C12 Pt1 Cl1 89.29(8)
C11 Pt1 Cl1 176.45(9)
N1 Pt1 Cl1 95.11(7)
C7 C8 C9 119.6(3)
C7 C8 H8 120.2
C9 C8 H8 120.2
C12 N2 C17 110.7(2)
C12 N2 C13 124.3(2)
C17 N2 C13 124.9(2)
C9 C10 C11 122.4(3)
C9 C10 H10 118.8
C11 C10 H10 118.8
C12 N3 C22 110.4(2)
C12 N3 C15 124.8(2)
C22 N3 C15 124.8(2)
C1 N1 C5 120.1(3)
C1 N1 Pt1 125.1(2)
C5 N1 Pt1 114.66(19)
C8 C7 C6 120.1(3)
C8 C7 H7 119.9
C6 C7 H7 119.9
C21 C20 C19 122.1(3)
C21 C20 H20 119.0
C19 C20 H20 119.0
N1 C5 C4 120.0(3)
N1 C5 C6 113.9(3)
C4 C5 C6 126.1(3)
C17 C18 C19 116.3(3)
C17 C18 H18 121.9
C19 C18 H18 121.9
N1 C1 C2 121.8(3)
N1 C1 H1 119.1
C2 C1 H1 119.1
N2 C12 N3 106.4(2)
N2 C12 Pt1 125.36(19)
N3 C12 Pt1 128.2(2)
N2 C13 C14 110.3(3)
N2 C13 H13A 109.6
C14 C13 H13A 109.6
N2 C13 H13B 109.6
C14 C13 H13B 109.6
H13A C13 H13B 108.1
C21 C22 N3 132.1(3)
C21 C22 C17 121.6(3)
N3 C22 C17 106.3(2)
N2 C17 C18 131.9(3)
N2 C17 C22 106.1(2)
C18 C17 C22 122.0(3)
N3 C15 C16 112.0(3)
N3 C15 H15A 109.2
C16 C15 H15A 109.2
N3 C15 H15B 109.2
C16 C15 H15B 109.2
H15A C15 H15B 107.9
C20 C21 C22 116.5(3)
C20 C21 H21 121.8
C22 C21 H21 121.8
C15 C16 H16A 109.5
C15 C16 H16B 109.5
H16A C16 H16B 109.5
C15 C16 H16C 109.5
H16A C16 H16C 109.5
H16B C16 H16C 109.5
C2 C3 C4 119.9(3)
C2 C3 H3 120.0
C4 C3 H3 120.0
C13 C14 H14A 109.5
C13 C14 H14B 109.5
H14A C14 H14B 109.5
C13 C14 H14C 109.5
H14A C14 H14C 109.5
H14B C14 H14C 109.5
C3 C2 C1 118.6(3)
C3 C2 H2 120.7
C1 C2 H2 120.7
C8 C9 C10 120.4(3)
C8 C9 H9 119.8
C10 C9 H9 119.8
C3 C4 C5 119.6(3)
C3 C4 H4 120.2
C5 C4 H4 120.2
C20 C19 C18 121.5(3)
C20 C19 H19 119.3
C18 C19 H19 119.3
C10 C11 C6 116.3(3)
C10 C11 Pt1 129.5(2)
C6 C11 Pt1 114.2(2)
C7 C6 C11 121.3(3)
C7 C6 C5 122.9(3)
C11 C6 C5 115.8(3)

loop_
_geom_bond_atom_site_label_1
_geom_bond_atom_site_label_2
_geom_bond_distance
Pt1 C12 1.960(3)
Pt1 C11 1.975(3)
Pt1 N1 2.074(2)
Pt1 Cl1 2.3960(7)
C8 C7 1.387(5)
C8 C9 1.390(5)
C8 H8 0.9300
N2 C12 1.352(4)
N2 C17 1.390(3)
N2 C13 1.462(4)
C10 C9 1.390(4)
C10 C11 1.401(4)
C10 H10 0.9300
N3 C12 1.357(3)
N3 C22 1.391(4)
N3 C15 1.462(4)
N1 C1 1.343(4)
N1 C5 1.360(4)
C7 C6 1.406(4)
C7 H7 0.9300
C20 C21 1.388(4)
C20 C19 1.392(5)
C20 H20 0.9300
C5 C4 1.392(4)
C5 C6 1.467(4)
C18 C17 1.393(4)
C18 C19 1.395(4)
C18 H18 0.9300
C1 C2 1.384(5)
C1 H1 0.9300
C13 C14 1.521(5)
C13 H13A 0.9700
C13 H13B 0.9700
C22 C21 1.390(4)
C22 C17 1.392(4)
C15 C16 1.510(5)
C15 H15A 0.9700
C15 H15B 0.9700
C21 H21 0.9300
C16 H16A 0.9600
C16 H16B 0.9600
C16 H16C 0.9600
C3 C2 1.378(5)
C3 C4 1.378(5)
C3 H3 0.9300
C14 H14A 0.9600
C14 H14B 0.9600
C14 H14C 0.9600
C2 H2 0.9300
C9 H9 0.9300
C4 H4 0.9300
C19 H19 0.9300
C11 C6 1.426(4)

loop_
_geom_torsion_atom_site_label_1
_geom_torsion_atom_site_label_2
_geom_torsion_atom_site_label_3
_geom_torsion_atom_site_label_4
_geom_torsion
C12 Pt1 N1 C1 152.4(11)
C11 Pt1 N1 C1 177.0(3)
Cl1 Pt1 N1 C1 -2.7(3)
C12 Pt1 N1 C5 -23.3(13)
C11 Pt1 N1 C5 1.2(2)
Cl1 Pt1 N1 C5 -178.49(19)
C9 C8 C7 C6 -0.7(5)
C1 N1 C5 C4 0.6(4)
Pt1 N1 C5 C4 176.6(2)
C1 N1 C5 C6 -178.3(3)
Pt1 N1 C5 C6 -2.3(3)
C5 N1 C1 C2 1.1(5)
Pt1 N1 C1 C2 -174.5(3)
C17 N2 C12 N3 -0.8(3)
C13 N2 C12 N3 -177.3(3)
C17 N2 C12 Pt1 178.1(2)
C13 N2 C12 Pt1 1.6(4)
C22 N3 C12 N2 -0.3(3)
C15 N3 C12 N2 179.4(3)
C22 N3 C12 Pt1 -179.2(2)
C15 N3 C12 Pt1 0.5(4)
C11 Pt1 C12 N2 -98.9(2)
N1 Pt1 C12 N2 -74.6(13)
Cl1 Pt1 C12 N2 80.7(2)
C11 Pt1 C12 N3 79.7(3)
N1 Pt1 C12 N3 104.1(12)
Cl1 Pt1 C12 N3 -100.7(2)
C12 N2 C13 C14 93.7(4)
C17 N2 C13 C14 -82.3(4)
C12 N3 C22 C21 -179.5(3)
C15 N3 C22 C21 0.8(5)
C12 N3 C22 C17 1.2(3)
C15 N3 C22 C17 -178.4(3)
C12 N2 C17 C18 -175.7(3)
C13 N2 C17 C18 0.8(5)
C12 N2 C17 C22 1.6(3)
C13 N2 C17 C22 178.0(3)
C19 C18 C17 N2 179.1(3)
C19 C18 C17 C22 2.2(4)
C21 C22 C17 N2 179.0(3)
N3 C22 C17 N2 -1.7(3)
C21 C22 C17 C18 -3.4(5)
N3 C22 C17 C18 175.9(3)
C12 N3 C15 C16 93.5(4)
C22 N3 C15 C16 -86.8(4)
C19 C20 C21 C22 0.9(5)
N3 C22 C21 C20 -177.4(3)
C17 C22 C21 C20 1.7(4)
C4 C3 C2 C1 -0.3(6)
N1 C1 C2 C3 -1.2(6)
C7 C8 C9 C10 0.3(5)
C11 C10 C9 C8 -0.5(4)
C2 C3 C4 C5 1.9(6)
N1 C5 C4 C3 -2.0(5)
C6 C5 C4 C3 176.7(3)
C21 C20 C19 C18 -2.1(5)
C17 C18 C19 C20 0.5(5)
C9 C10 C11 C6 0.9(4)
C9 C10 C11 Pt1 -178.4(2)
C12 Pt1 C11 C10 -2.6(3)
N1 Pt1 C11 C10 179.4(3)
Cl1 Pt1 C11 C10 -176.1(11)
C12 Pt1 C11 C6 178.1(2)
N1 Pt1 C11 C6 0.2(2)
Cl1 Pt1 C11 C6 4.6(14)
C8 C7 C6 C11 1.2(5)
C8 C7 C6 C5 -179.3(3)
C10 C11 C6 C7 -1.2(4)
Pt1 C11 C6 C7 178.1(2)
C10 C11 C6 C5 179.2(2)
Pt1 C11 C6 C5 -1.5(3)
N1 C5 C6 C7 -177.1(3)
C4 C5 C6 C7 4.1(5)
N1 C5 C6 C11 2.5(4)
C4 C5 C6 C11 -176.3(3)
